data_7104696
loop_
_publ_author_name
'Thomas K. Wood'
'Warren E. Piers'
'Brian A. Keay'
'Masood Parvez'

_publ_section_title
;
 Spirocyclic boronium ions: precursors to persistent neutral radicals
;
_journal_name_full 'Chem. Commun.'
_journal_page_first 5147
_journal_page_last 5149
_journal_paper_doi 10.1039/b911982e
_journal_volume 34
_journal_year 2009
_chemical_formula_sum 'C50.5 H45 B4 Cl F8 N4'
_chemical_formula_weight 938.59
_chemical_name_systematic
;
?
;
_space_group_IT_number 2
_symmetry_cell_setting triclinic
_symmetry_space_group_name_Hall '-P 1'
_symmetry_space_group_name_H-M 'P -1'
_atom_sites_solution_hydrogens geom
_atom_sites_solution_primary direct
_atom_sites_solution_secondary difmap
_cell_angle_alpha 81.4549(13)
_cell_angle_beta 83.1495(10)
_cell_angle_gamma 71.8584(11)
_cell_formula_units_Z 2
_cell_length_a 10.8262(3)
_cell_length_b 13.2946(2)
_cell_length_c 17.0262(4)
_cell_measurement_reflns_used 9744
_cell_measurement_temperature 173(2)
_cell_measurement_theta_max 27.48
_cell_measurement_theta_min 1.00
_cell_volume 2295.95(9)
_computing_cell_refinement 'HKL DENZO (Otwinowski & Minor, 1997)'
_computing_data_collection 'COLLECT (Hooft, 1998)'
_computing_data_reduction 'SCALEPACK (Otwinowski & Minor, 1997)'
_computing_molecular_graphics 'ORTEP-3 (Farrugia, 1997)'
_computing_publication_material 'SHELXL-97 (Sheldrick, 2008)'
_computing_structure_refinement 'SHELXL-97 (Sheldrick, 2008)'
_computing_structure_solution 'SIR92 (Altomare et al., 1991)'
_diffrn_ambient_temperature 173(2)
_diffrn_measured_fraction_theta_full 0.990
_diffrn_measured_fraction_theta_max 0.990
_diffrn_measurement_device_type 'Bruker APEX2 CCD'
_diffrn_measurement_method ' \w and \f '
_diffrn_radiation_monochromator graphite
_diffrn_radiation_source 'fine-focus sealed tube'
_diffrn_radiation_type MoK\a
_diffrn_radiation_wavelength 0.71073
_diffrn_reflns_av_R_equivalents 0.0326
_diffrn_reflns_av_sigmaI/netI 0.0409
_diffrn_reflns_limit_h_max 14
_diffrn_reflns_limit_h_min -14
_diffrn_reflns_limit_k_max 17
_diffrn_reflns_limit_k_min -17
_diffrn_reflns_limit_l_max 22
_diffrn_reflns_limit_l_min -21
_diffrn_reflns_number 19376
_diffrn_reflns_theta_full 27.45
_diffrn_reflns_theta_max 27.45
_diffrn_reflns_theta_min 1.21
_exptl_absorpt_coefficient_mu 0.157
_exptl_absorpt_correction_T_max 0.9693
_exptl_absorpt_correction_T_min 0.9544
_exptl_absorpt_correction_type multi-scan
_exptl_absorpt_process_details 'SORTAV (Blessing, 1997)'
_exptl_crystal_colour colorless
_exptl_crystal_density_diffrn 1.358
_exptl_crystal_density_method 'not measured'
_exptl_crystal_description prism
_exptl_crystal_F_000 970
_exptl_crystal_size_max 0.30
_exptl_crystal_size_mid 0.27
_exptl_crystal_size_min 0.20
_refine_diff_density_max 0.952
_refine_diff_density_min -0.734
_refine_diff_density_rms 0.063
_refine_ls_extinction_method none
_refine_ls_goodness_of_fit_ref 1.038
_refine_ls_hydrogen_treatment constr
_refine_ls_matrix_type full
_refine_ls_number_parameters 636
_refine_ls_number_reflns 10376
_refine_ls_number_restraints 0
_refine_ls_restrained_S_all 1.038
_refine_ls_R_factor_all 0.1050
_refine_ls_R_factor_gt 0.0785
_refine_ls_shift/su_max 0.004
_refine_ls_shift/su_mean 0.000
_refine_ls_structure_factor_coef Fsqd
_refine_ls_weighting_details 'calc w=1/[\s^2^(Fo^2^)+(0.0620P)^2^+4.0000P] where P=(Fo^2^+2Fc^2^)/3'
_refine_ls_weighting_scheme calc
_refine_ls_wR_factor_gt 0.1754
_refine_ls_wR_factor_ref 0.1996
_reflns_number_gt 7774
_reflns_number_total 10376
_reflns_threshold_expression >2sigma(I)
_cod_data_source_file b911982e.txt
_cod_data_source_block Compound_I
_cod_depositor_comments
;
The following automatic conversions were performed:
'_symmetry_cell_setting' value 'Triclinic' changed to 'triclinic'
according to '/home/saulius/struct/CIF-dictionaries/cif_core.dic'
dictionary named 'cif_core.dic' version 2.4.1 from 2010-06-29.

Automatic conversion script
Id: cif_fix_enum 1527 2010-12-29 10:47:43Z saulius 
;
_cod_original_formula_sum 'C50.50 H45 B4 Cl F8 N4'
_cod_database_code 7104696

loop_
_symmetry_equiv_pos_as_xyz
'x, y, z'
'-x, -y, -z'

loop_
_atom_site_label
_atom_site_type_symbol
_atom_site_fract_x
_atom_site_fract_y
_atom_site_fract_z
_atom_site_U_iso_or_equiv
_atom_site_adp_type
_atom_site_occupancy
_atom_site_symmetry_multiplicity
_atom_site_calc_flag
_atom_site_refinement_flags
_atom_site_disorder_assembly
_atom_site_disorder_group
N1 N 0.4416(2) 0.20771(17) 0.85271(13) 0.0280(5) Uani 1 1 d . . .
N2 N 0.3207(2) 0.38458(17) 0.81222(13) 0.0271(5) Uani 1 1 d . . .
B1 B 0.3034(3) 0.2688(2) 0.81687(18) 0.0276(6) Uani 1 1 d . . .
N3 N 0.3896(2) 0.29843(17) 0.33447(13) 0.0278(5) Uani 1 1 d . . .
N4 N 0.2788(2) 0.19521(17) 0.28809(14) 0.0301(5) Uani 1 1 d . . .
B2 B 0.2581(3) 0.3188(2) 0.29125(19) 0.0286(6) Uani 1 1 d . . .
C1 C 0.4882(3) 0.1020(2) 0.87338(16) 0.0313(6) Uani 1 1 d . . .
H1 H 0.4410 0.0566 0.8631 0.038 Uiso 1 1 calc R . .
C2 C 0.6044(3) 0.0585(2) 0.90952(16) 0.0344(6) Uani 1 1 d . . .
C3 C 0.6712(3) 0.1278(2) 0.92290(18) 0.0380(6) Uani 1 1 d . . .
H3 H 0.7503 0.1000 0.9484 0.046 Uiso 1 1 calc R . .
C4 C 0.6250(3) 0.2361(2) 0.89980(17) 0.0341(6) Uani 1 1 d . . .
H4 H 0.6718 0.2829 0.9079 0.041 Uiso 1 1 calc R . .
C5 C 0.5084(3) 0.2738(2) 0.86450(15) 0.0291(5) Uani 1 1 d . . .
C6 C 0.4345(2) 0.3836(2) 0.83792(15) 0.0275(5) Uani 1 1 d . . .
C7 C 0.4643(3) 0.4778(2) 0.83771(17) 0.0330(6) Uani 1 1 d . . .
H7 H 0.5450 0.4771 0.8547 0.040 Uiso 1 1 calc R . .
C8 C 0.3742(3) 0.5721(2) 0.81227(17) 0.0348(6) Uani 1 1 d . . .
H8 H 0.3930 0.6373 0.8121 0.042 Uiso 1 1 calc R . .
C9 C 0.2557(3) 0.5739(2) 0.78676(17) 0.0322(6) Uani 1 1 d . . .
C10 C 0.2333(3) 0.4768(2) 0.78692(16) 0.0309(6) Uani 1 1 d . . .
H10 H 0.1543 0.4754 0.7687 0.037 Uiso 1 1 calc R . .
C11 C 0.6547(3) -0.0593(2) 0.9348(2) 0.0452(8) Uani 1 1 d . . .
H11A H 0.5856 -0.0920 0.9331 0.068 Uiso 1 1 calc R . .
H11B H 0.6818 -0.0716 0.9891 0.068 Uiso 1 1 calc R . .
H11C H 0.7294 -0.0912 0.8985 0.068 Uiso 1 1 calc R . .
C12 C 0.1543(3) 0.6754(2) 0.7599(2) 0.0443(7) Uani 1 1 d . . .
H12A H 0.0943 0.6597 0.7281 0.066 Uiso 1 1 calc R . .
H12B H 0.1967 0.7245 0.7275 0.066 Uiso 1 1 calc R . .
H12C H 0.1056 0.7083 0.8066 0.066 Uiso 1 1 calc R . .
C13 C 0.1873(3) 0.2549(2) 0.88011(17) 0.0312(6) Uani 1 1 d . . .
C14 C 0.1636(3) 0.2984(3) 0.95273(18) 0.0402(7) Uani 1 1 d . . .
H14 H 0.2128 0.3428 0.9621 0.048 Uiso 1 1 calc R . .
C15 C 0.0708(3) 0.2783(3) 1.0111(2) 0.0524(9) Uani 1 1 d . . .
H15 H 0.0557 0.3097 1.0593 0.063 Uiso 1 1 calc R . .
C16 C 0.0006(3) 0.2127(3) 0.9985(2) 0.0578(10) Uani 1 1 d . . .
H16 H -0.0613 0.1965 1.0388 0.069 Uiso 1 1 calc R . .
C17 C 0.0207(3) 0.1704(3) 0.9272(2) 0.0526(9) Uani 1 1 d . . .
H17 H -0.0281 0.1251 0.9191 0.063 Uiso 1 1 calc R . .
C18 C 0.1112(3) 0.1925(2) 0.86611(19) 0.0380(7) Uani 1 1 d . . .
C19 C 0.1209(3) 0.1490(3) 0.7882(2) 0.0456(8) Uani 1 1 d . . .
H19A H 0.0323 0.1710 0.7692 0.055 Uiso 1 1 calc R . .
H19B H 0.1491 0.0702 0.7986 0.055 Uiso 1 1 calc R . .
C20 C 0.2113(3) 0.1810(2) 0.72113(18) 0.0359(6) Uani 1 1 d . . .
C21 C 0.2076(3) 0.1530(3) 0.6453(2) 0.0480(8) Uani 1 1 d . . .
H21 H 0.1498 0.1148 0.6380 0.058 Uiso 1 1 calc R . .
C22 C 0.2860(4) 0.1798(3) 0.5816(2) 0.0534(9) Uani 1 1 d . . .
H22 H 0.2811 0.1608 0.5307 0.064 Uiso 1 1 calc R . .
C23 C 0.3723(3) 0.2343(3) 0.59081(19) 0.0475(8) Uani 1 1 d . . .
H23 H 0.4273 0.2523 0.5468 0.057 Uiso 1 1 calc R . .
C24 C 0.3771(3) 0.2624(2) 0.66543(17) 0.0361(6) Uani 1 1 d . . .
H24 H 0.4363 0.2998 0.6719 0.043 Uiso 1 1 calc R . .
C25 C 0.2971(3) 0.2370(2) 0.73171(16) 0.0302(6) Uani 1 1 d . . .
C26 C 0.4327(3) 0.3742(2) 0.35578(16) 0.0309(6) Uani 1 1 d . . .
H26 H 0.3826 0.4470 0.3462 0.037 Uiso 1 1 calc R . .
C27 C 0.5491(3) 0.3480(2) 0.39167(16) 0.0335(6) Uani 1 1 d . . .
C28 C 0.6187(3) 0.2404(3) 0.40587(18) 0.0399(7) Uani 1 1 d . . .
H28 H 0.6977 0.2202 0.4314 0.048 Uiso 1 1 calc R . .
C29 C 0.5748(3) 0.1625(3) 0.38335(18) 0.0390(7) Uani 1 1 d . . .
H29 H 0.6229 0.0892 0.3923 0.047 Uiso 1 1 calc R . .
C30 C 0.4585(3) 0.1945(2) 0.34737(16) 0.0315(6) Uani 1 1 d . . .
C31 C 0.3888(3) 0.1302(2) 0.31919(17) 0.0313(6) Uani 1 1 d . . .
C32 C 0.4189(3) 0.0206(2) 0.32279(19) 0.0389(7) Uani 1 1 d . . .
H32 H 0.4985 -0.0248 0.3425 0.047 Uiso 1 1 calc R . .
C33 C 0.3313(3) -0.0216(2) 0.2972(2) 0.0404(7) Uani 1 1 d . . .
H33 H 0.3498 -0.0967 0.3004 0.048 Uiso 1 1 calc R . .
C34 C 0.2156(3) 0.0452(2) 0.26677(19) 0.0378(6) Uani 1 1 d . . .
C35 C 0.1944(3) 0.1544(2) 0.26202(18) 0.0345(6) Uani 1 1 d . . .
H35 H 0.1180 0.2016 0.2397 0.041 Uiso 1 1 calc R . .
C36 C 0.5965(3) 0.4336(3) 0.41490(19) 0.0431(7) Uani 1 1 d . . .
H36A H 0.5314 0.5031 0.4038 0.065 Uiso 1 1 calc R . .
H36B H 0.6790 0.4337 0.3841 0.065 Uiso 1 1 calc R . .
H36C H 0.6100 0.4197 0.4719 0.065 Uiso 1 1 calc R . .
C37 C 0.1155(3) 0.0029(3) 0.2402(2) 0.0505(8) Uani 1 1 d . . .
H37A H 0.1341 -0.0060 0.1835 0.076 Uiso 1 1 calc R . .
H37B H 0.0285 0.0532 0.2489 0.076 Uiso 1 1 calc R . .
H37C H 0.1188 -0.0661 0.2711 0.076 Uiso 1 1 calc R . .
C38 C 0.1306(2) 0.3699(2) 0.34546(16) 0.0280(5) Uani 1 1 d . . .
C39 C 0.0845(3) 0.3116(2) 0.41157(17) 0.0352(6) Uani 1 1 d . . .
H39 H 0.1297 0.2381 0.4236 0.042 Uiso 1 1 calc R . .
C40 C -0.0247(3) 0.3574(3) 0.45999(18) 0.0385(7) Uani 1 1 d . . .
H40 H -0.0534 0.3160 0.5046 0.046 Uiso 1 1 calc R . .
C41 C -0.0920(3) 0.4646(3) 0.44262(18) 0.0386(7) Uani 1 1 d . . .
H41 H -0.1670 0.4971 0.4754 0.046 Uiso 1 1 calc R . .
C42 C -0.0494(3) 0.5240(2) 0.37736(17) 0.0346(6) Uani 1 1 d . . .
H42 H -0.0956 0.5974 0.3658 0.041 Uiso 1 1 calc R . .
C43 C 0.0608(2) 0.4778(2) 0.32793(16) 0.0295(5) Uani 1 1 d . . .
C44 C 0.1032(3) 0.5468(2) 0.25797(18) 0.0343(6) Uani 1 1 d . . .
H44A H 0.1510 0.5891 0.2780 0.041 Uiso 1 1 calc R . .
H44B H 0.0240 0.5978 0.2354 0.041 Uiso 1 1 calc R . .
C45 C 0.1879(3) 0.4897(2) 0.19141(16) 0.0298(6) Uani 1 1 d . . .
C46 C 0.1919(3) 0.5460(2) 0.11528(17) 0.0365(6) Uani 1 1 d . . .
H46 H 0.1365 0.6171 0.1059 0.044 Uiso 1 1 calc R . .
C47 C 0.2748(3) 0.5001(3) 0.05371(18) 0.0425(7) Uani 1 1 d . . .
H47 H 0.2761 0.5394 0.0024 0.051 Uiso 1 1 calc R . .
C48 C 0.3563(3) 0.3965(3) 0.06688(18) 0.0407(7) Uani 1 1 d . . .
H48 H 0.4162 0.3655 0.0253 0.049 Uiso 1 1 calc R . .
C49 C 0.3498(3) 0.3386(2) 0.14112(17) 0.0332(6) Uani 1 1 d . . .
H49 H 0.4033 0.2667 0.1492 0.040 Uiso 1 1 calc R . .
C50 C 0.2661(2) 0.3833(2) 0.20481(16) 0.0285(5) Uani 1 1 d . . .
B3 B 0.2638(3) 0.7122(3) 0.3635(2) 0.0384(7) Uani 1 1 d . . .
F1 F 0.1332(2) 0.76362(18) 0.35455(15) 0.0681(6) Uani 1 1 d . . .
F2 F 0.3098(2) 0.76013(18) 0.41517(13) 0.0646(6) Uani 1 1 d . . .
F3 F 0.3320(2) 0.7188(2) 0.28999(13) 0.0779(8) Uani 1 1 d . . .
F4 F 0.2787(2) 0.60721(15) 0.39359(13) 0.0601(6) Uani 1 1 d . . .
B4 B 0.7003(4) 0.1420(3) 0.1333(2) 0.0410(8) Uani 1 1 d . . .
F5 F 0.6725(2) 0.23684(16) 0.08343(13) 0.0577(5) Uani 1 1 d . A .
F6 F 0.6570(6) 0.0723(3) 0.1073(2) 0.125(2) Uani 0.763(3) 1 d P A 1
F7 F 0.8295(3) 0.1067(3) 0.1434(3) 0.1141(19) Uani 0.763(3) 1 d P A 1
F8 F 0.6438(5) 0.1667(3) 0.2069(2) 0.0989(14) Uani 0.763(3) 1 d P A 1
F6' F 0.792(2) 0.0657(10) 0.0903(8) 0.125(2) Uani 0.237(3) 1 d P A 2
F7' F 0.7633(12) 0.1291(10) 0.1984(12) 0.1141(19) Uani 0.237(3) 1 d P A 2
F8' F 0.5919(15) 0.1078(10) 0.1758(7) 0.0989(14) Uani 0.237(3) 1 d P A 2
Cl1 Cl 0.86435(17) -0.00330(13) 0.50588(11) 0.0777(6) Uani 0.712(4) 1 d P . .
Cl2 Cl 0.9457(7) 0.0638(5) 0.4271(4) 0.131(3) Uani 0.288(4) 1 d P . .
C51 C 1.0292(16) -0.0708(12) 0.4876(13) 0.082(5) Uani 0.3560(18) 1 d P . 1
C51' C 1.058(5) -0.037(4) 0.467(4) 0.082(5) Uani 0.1440(18) 1 d P . 2

loop_
_atom_site_aniso_label
_atom_site_aniso_U_11
_atom_site_aniso_U_22
_atom_site_aniso_U_33
_atom_site_aniso_U_23
_atom_site_aniso_U_13
_atom_site_aniso_U_12
N1 0.0269(11) 0.0303(11) 0.0270(11) -0.0026(9) -0.0033(9) -0.0086(9)
N2 0.0253(11) 0.0290(11) 0.0285(11) -0.0023(9) -0.0056(9) -0.0094(9)
B1 0.0272(14) 0.0243(13) 0.0313(15) 0.0000(11) -0.0071(12) -0.0076(11)
N3 0.0252(11) 0.0289(11) 0.0276(11) -0.0014(9) -0.0041(9) -0.0055(9)
N4 0.0276(11) 0.0252(11) 0.0357(12) -0.0022(9) -0.0044(9) -0.0055(9)
B2 0.0256(14) 0.0241(14) 0.0353(16) -0.0006(12) -0.0086(12) -0.0055(11)
C1 0.0323(14) 0.0288(13) 0.0300(14) -0.0011(11) -0.0032(11) -0.0057(11)
C2 0.0340(14) 0.0366(15) 0.0264(14) 0.0011(11) -0.0014(11) -0.0041(12)
C3 0.0264(13) 0.0478(17) 0.0347(15) -0.0009(13) -0.0069(11) -0.0042(12)
C4 0.0288(13) 0.0401(15) 0.0329(15) -0.0035(12) -0.0058(11) -0.0088(12)
C5 0.0289(13) 0.0329(14) 0.0262(13) -0.0037(10) -0.0019(10) -0.0104(11)
C6 0.0242(12) 0.0326(13) 0.0263(13) -0.0038(10) -0.0030(10) -0.0090(10)
C7 0.0311(14) 0.0356(14) 0.0367(15) -0.0051(12) -0.0057(11) -0.0148(11)
C8 0.0415(16) 0.0307(14) 0.0368(15) -0.0083(11) -0.0023(12) -0.0154(12)
C9 0.0340(14) 0.0310(14) 0.0317(14) -0.0059(11) -0.0020(11) -0.0089(11)
C10 0.0280(13) 0.0314(14) 0.0345(14) -0.0040(11) -0.0076(11) -0.0087(11)
C11 0.0436(17) 0.0364(16) 0.0448(18) 0.0043(13) -0.0071(14) 0.0008(13)
C12 0.0427(17) 0.0319(15) 0.057(2) -0.0058(14) -0.0081(15) -0.0069(13)
C13 0.0258(13) 0.0318(14) 0.0344(14) 0.0030(11) -0.0061(11) -0.0081(11)
C14 0.0321(15) 0.0471(17) 0.0376(16) -0.0022(13) -0.0029(12) -0.0075(13)
C15 0.0414(18) 0.065(2) 0.0361(17) 0.0056(16) 0.0029(14) -0.0018(16)
C16 0.0361(17) 0.064(2) 0.056(2) 0.0211(18) 0.0063(16) -0.0071(16)
C17 0.0348(16) 0.0453(19) 0.073(3) 0.0195(17) -0.0052(16) -0.0167(14)
C18 0.0303(14) 0.0309(14) 0.0498(18) 0.0103(12) -0.0093(13) -0.0096(11)
C19 0.0472(18) 0.0354(16) 0.062(2) 0.0018(14) -0.0179(16) -0.0216(14)
C20 0.0359(15) 0.0273(13) 0.0450(17) -0.0025(12) -0.0163(13) -0.0061(11)
C21 0.0513(19) 0.0389(17) 0.057(2) -0.0113(15) -0.0285(17) -0.0072(14)
C22 0.060(2) 0.056(2) 0.0398(18) -0.0137(16) -0.0229(17) -0.0008(17)
C23 0.0518(19) 0.0486(19) 0.0333(16) -0.0043(14) -0.0082(14) -0.0009(15)
C24 0.0372(15) 0.0325(14) 0.0355(15) -0.0025(12) -0.0060(12) -0.0054(12)
C25 0.0297(13) 0.0251(12) 0.0343(14) -0.0002(10) -0.0107(11) -0.0044(10)
C26 0.0290(13) 0.0337(14) 0.0295(14) -0.0042(11) -0.0021(11) -0.0087(11)
C27 0.0290(13) 0.0473(17) 0.0260(13) -0.0046(12) -0.0017(11) -0.0139(12)
C28 0.0291(14) 0.0547(19) 0.0346(16) -0.0046(13) -0.0088(12) -0.0087(13)
C29 0.0308(14) 0.0417(16) 0.0379(16) -0.0006(13) -0.0087(12) -0.0010(12)
C30 0.0280(13) 0.0305(13) 0.0310(14) 0.0003(11) -0.0021(11) -0.0032(11)
C31 0.0295(13) 0.0271(13) 0.0334(14) 0.0002(11) -0.0032(11) -0.0042(11)
C32 0.0375(15) 0.0294(14) 0.0433(17) 0.0008(12) -0.0047(13) -0.0024(12)
C33 0.0424(16) 0.0242(13) 0.0515(19) -0.0037(12) 0.0035(14) -0.0086(12)
C34 0.0369(15) 0.0318(14) 0.0454(17) -0.0075(12) 0.0035(13) -0.0124(12)
C35 0.0304(14) 0.0304(14) 0.0434(16) -0.0045(12) -0.0058(12) -0.0090(11)
C36 0.0371(16) 0.059(2) 0.0408(17) -0.0119(15) -0.0071(13) -0.0207(15)
C37 0.0442(18) 0.0400(17) 0.074(2) -0.0150(16) -0.0010(17) -0.0200(15)
C38 0.0256(12) 0.0284(13) 0.0305(13) -0.0030(10) -0.0077(10) -0.0071(10)
C39 0.0343(14) 0.0338(14) 0.0359(15) 0.0003(12) -0.0067(12) -0.0086(12)
C40 0.0351(15) 0.0468(17) 0.0343(15) -0.0029(13) -0.0007(12) -0.0149(13)
C41 0.0282(14) 0.0505(18) 0.0378(16) -0.0131(13) -0.0029(12) -0.0092(13)
C42 0.0289(14) 0.0356(15) 0.0385(15) -0.0089(12) -0.0091(11) -0.0044(11)
C43 0.0254(12) 0.0307(13) 0.0338(14) -0.0071(11) -0.0082(10) -0.0066(10)
C44 0.0337(14) 0.0244(13) 0.0429(16) -0.0016(11) -0.0084(12) -0.0050(11)
C45 0.0284(13) 0.0292(13) 0.0345(14) -0.0010(11) -0.0094(11) -0.0114(11)
C46 0.0381(15) 0.0360(15) 0.0367(15) 0.0042(12) -0.0138(12) -0.0127(12)
C47 0.0500(18) 0.0530(19) 0.0287(15) 0.0021(13) -0.0114(13) -0.0215(15)
C48 0.0430(17) 0.0515(18) 0.0320(15) -0.0109(13) -0.0024(13) -0.0181(14)
C49 0.0315(14) 0.0336(14) 0.0354(15) -0.0062(11) -0.0052(11) -0.0093(11)
C50 0.0262(12) 0.0284(13) 0.0333(14) -0.0036(11) -0.0073(10) -0.0098(10)
B3 0.0390(18) 0.0409(18) 0.0376(18) -0.0015(14) -0.0033(14) -0.0164(15)
F1 0.0529(13) 0.0646(14) 0.0767(16) 0.0041(12) -0.0167(11) -0.0046(11)
F2 0.0909(17) 0.0696(14) 0.0513(12) -0.0108(10) -0.0121(11) -0.0455(13)
F3 0.0790(16) 0.129(2) 0.0412(12) -0.0200(13) 0.0148(11) -0.0566(16)
F4 0.0751(15) 0.0375(10) 0.0666(14) -0.0034(9) -0.0169(11) -0.0123(10)
B4 0.0377(18) 0.0420(19) 0.044(2) -0.0079(16) -0.0015(15) -0.0128(15)
F5 0.0682(14) 0.0429(11) 0.0573(13) -0.0044(9) -0.0051(10) -0.0105(10)
F6 0.261(6) 0.088(2) 0.086(3) 0.037(2) -0.091(3) -0.129(3)
F7 0.0401(19) 0.076(2) 0.204(5) 0.057(3) -0.011(2) -0.0195(18)
F8 0.153(4) 0.082(3) 0.0479(19) -0.0035(16) 0.013(2) -0.024(2)
F6' 0.261(6) 0.088(2) 0.086(3) 0.037(2) -0.091(3) -0.129(3)
F7' 0.0401(19) 0.076(2) 0.204(5) 0.057(3) -0.011(2) -0.0195(18)
F8' 0.153(4) 0.082(3) 0.0479(19) -0.0035(16) 0.013(2) -0.024(2)
Cl1 0.0731(11) 0.0648(10) 0.0955(13) -0.0177(8) -0.0103(9) -0.0158(8)
Cl2 0.139(6) 0.109(4) 0.113(5) -0.029(4) -0.015(4) 0.018(4)
C51 0.062(9) 0.061(10) 0.138(15) -0.052(10) -0.006(8) -0.022(6)
C51' 0.062(9) 0.061(10) 0.138(15) -0.052(10) -0.006(8) -0.022(6)

loop_
_atom_type_symbol
_atom_type_description
_atom_type_scat_dispersion_real
_atom_type_scat_dispersion_imag
_atom_type_scat_source
C C 0.0033 0.0016 'International Tables Vol C Tables 4.2.6.8 and 6.1.1.4'
H H 0.0000 0.0000 'International Tables Vol C Tables 4.2.6.8 and 6.1.1.4'
N N 0.0061 0.0033 'International Tables Vol C Tables 4.2.6.8 and 6.1.1.4'
F F 0.0171 0.0103 'International Tables Vol C Tables 4.2.6.8 and 6.1.1.4'
B B 0.0013 0.0007 'International Tables Vol C Tables 4.2.6.8 and 6.1.1.4'
Cl Cl 0.1484 0.1585 'International Tables Vol C Tables 4.2.6.8 and 6.1.1.4'

loop_
_geom_angle_atom_site_label_1
_geom_angle_atom_site_label_2
_geom_angle_atom_site_label_3
_geom_angle
_geom_angle_site_symmetry_1
_geom_angle_site_symmetry_3
_geom_angle_publ_flag
C1 N1 C5 120.9(2) . . ?
C1 N1 B1 125.6(2) . . ?
C5 N1 B1 113.4(2) . . ?
C10 N2 C6 120.8(2) . . ?
C10 N2 B1 125.6(2) . . ?
C6 N2 B1 113.6(2) . . ?
C25 B1 C13 114.5(2) . . ?
C25 B1 N2 112.4(2) . . ?
C13 B1 N2 111.5(2) . . ?
C25 B1 N1 111.9(2) . . ?
C13 B1 N1 110.3(2) . . ?
N2 B1 N1 94.44(18) . . ?
C26 N3 C30 120.8(2) . . ?
C26 N3 B2 125.7(2) . . ?
C30 N3 B2 113.5(2) . . ?
C35 N4 C31 120.4(2) . . ?
C35 N4 B2 125.6(2) . . ?
C31 N4 B2 113.9(2) . . ?
C38 B2 N4 111.3(2) . . ?
C38 B2 C50 113.8(2) . . ?
N4 B2 C50 112.7(2) . . ?
C38 B2 N3 112.5(2) . . ?
N4 B2 N3 94.26(19) . . ?
C50 B2 N3 110.7(2) . . ?
N1 C1 C2 120.8(3) . . ?
N1 C1 H1 119.6 . . ?
C2 C1 H1 119.6 . . ?
C1 C2 C3 117.8(3) . . ?
C1 C2 C11 120.8(3) . . ?
C3 C2 C11 121.4(3) . . ?
C4 C3 C2 121.4(3) . . ?
C4 C3 H3 119.3 . . ?
C2 C3 H3 119.3 . . ?
C5 C4 C3 117.6(3) . . ?
C5 C4 H4 121.2 . . ?
C3 C4 H4 121.2 . . ?
N1 C5 C4 121.4(3) . . ?
N1 C5 C6 109.2(2) . . ?
C4 C5 C6 129.3(2) . . ?
N2 C6 C7 120.7(2) . . ?
N2 C6 C5 109.3(2) . . ?
C7 C6 C5 130.0(2) . . ?
C8 C7 C6 118.3(2) . . ?
C8 C7 H7 120.8 . . ?
C6 C7 H7 120.8 . . ?
C7 C8 C9 121.3(3) . . ?
C7 C8 H8 119.4 . . ?
C9 C8 H8 119.4 . . ?
C10 C9 C8 117.4(3) . . ?
C10 C9 C12 119.9(3) . . ?
C8 C9 C12 122.7(3) . . ?
N2 C10 C9 121.5(2) . . ?
N2 C10 H10 119.3 . . ?
C9 C10 H10 119.3 . . ?
C2 C11 H11A 109.5 . . ?
C2 C11 H11B 109.5 . . ?
H11A C11 H11B 109.5 . . ?
C2 C11 H11C 109.5 . . ?
H11A C11 H11C 109.5 . . ?
H11B C11 H11C 109.5 . . ?
C9 C12 H12A 109.5 . . ?
C9 C12 H12B 109.5 . . ?
H12A C12 H12B 109.5 . . ?
C9 C12 H12C 109.5 . . ?
H12A C12 H12C 109.5 . . ?
H12B C12 H12C 109.5 . . ?
C18 C13 C14 118.3(3) . . ?
C18 C13 B1 119.8(3) . . ?
C14 C13 B1 121.8(2) . . ?
C15 C14 C13 122.0(3) . . ?
C15 C14 H14 119.0 . . ?
C13 C14 H14 119.0 . . ?
C16 C15 C14 119.4(3) . . ?
C16 C15 H15 120.3 . . ?
C14 C15 H15 120.3 . . ?
C15 C16 C17 119.6(3) . . ?
C15 C16 H16 120.2 . . ?
C17 C16 H16 120.2 . . ?
C16 C17 C18 121.9(3) . . ?
C16 C17 H17 119.0 . . ?
C18 C17 H17 119.0 . . ?
C13 C18 C17 118.6(3) . . ?
C13 C18 C19 122.9(3) . . ?
C17 C18 C19 118.6(3) . . ?
C18 C19 C20 117.6(2) . . ?
C18 C19 H19A 107.9 . . ?
C20 C19 H19A 107.9 . . ?
C18 C19 H19B 107.9 . . ?
C20 C19 H19B 107.9 . . ?
H19A C19 H19B 107.2 . . ?
C25 C20 C21 119.2(3) . . ?
C25 C20 C19 122.9(3) . . ?
C21 C20 C19 117.9(3) . . ?
C22 C21 C20 121.3(3) . . ?
C22 C21 H21 119.4 . . ?
C20 C21 H21 119.4 . . ?
C21 C22 C23 120.5(3) . . ?
C21 C22 H22 119.8 . . ?
C23 C22 H22 119.8 . . ?
C22 C23 C24 118.9(3) . . ?
C22 C23 H23 120.6 . . ?
C24 C23 H23 120.6 . . ?
C23 C24 C25 122.0(3) . . ?
C23 C24 H24 119.0 . . ?
C25 C24 H24 119.0 . . ?
C20 C25 C24 118.2(3) . . ?
C20 C25 B1 120.1(3) . . ?
C24 C25 B1 121.8(2) . . ?
N3 C26 C27 121.1(3) . . ?
N3 C26 H26 119.5 . . ?
C27 C26 H26 119.5 . . ?
C26 C27 C28 117.7(3) . . ?
C26 C27 C36 120.6(3) . . ?
C28 C27 C36 121.7(3) . . ?
C29 C28 C27 121.1(3) . . ?
C29 C28 H28 119.5 . . ?
C27 C28 H28 119.5 . . ?
C30 C29 C28 118.0(3) . . ?
C30 C29 H29 121.0 . . ?
C28 C29 H29 121.0 . . ?
N3 C30 C29 121.3(3) . . ?
N3 C30 C31 109.2(2) . . ?
C29 C30 C31 129.5(3) . . ?
N4 C31 C32 120.9(3) . . ?
N4 C31 C30 109.2(2) . . ?
C32 C31 C30 129.9(3) . . ?
C33 C32 C31 118.7(3) . . ?
C33 C32 H32 120.6 . . ?
C31 C32 H32 120.6 . . ?
C32 C33 C34 120.6(3) . . ?
C32 C33 H33 119.7 . . ?
C34 C33 H33 119.7 . . ?
C35 C34 C33 117.4(3) . . ?
C35 C34 C37 120.1(3) . . ?
C33 C34 C37 122.5(3) . . ?
N4 C35 C34 121.8(3) . . ?
N4 C35 H35 119.1 . . ?
C34 C35 H35 119.1 . . ?
C27 C36 H36A 109.5 . . ?
C27 C36 H36B 109.5 . . ?
H36A C36 H36B 109.5 . . ?
C27 C36 H36C 109.5 . . ?
H36A C36 H36C 109.5 . . ?
H36B C36 H36C 109.5 . . ?
C34 C37 H37A 109.5 . . ?
C34 C37 H37B 109.5 . . ?
H37A C37 H37B 109.5 . . ?
C34 C37 H37C 109.5 . . ?
H37A C37 H37C 109.5 . . ?
H37B C37 H37C 109.5 . . ?
C39 C38 C43 117.9(2) . . ?
C39 C38 B2 122.5(2) . . ?
C43 C38 B2 119.6(2) . . ?
C40 C39 C38 122.2(3) . . ?
C40 C39 H39 118.9 . . ?
C38 C39 H39 118.9 . . ?
C39 C40 C41 119.3(3) . . ?
C39 C40 H40 120.3 . . ?
C41 C40 H40 120.3 . . ?
C42 C41 C40 119.8(3) . . ?
C42 C41 H41 120.1 . . ?
C40 C41 H41 120.1 . . ?
C41 C42 C43 121.2(3) . . ?
C41 C42 H42 119.4 . . ?
C43 C42 H42 119.4 . . ?
C42 C43 C38 119.6(3) . . ?
C42 C43 C44 118.7(2) . . ?
C38 C43 C44 121.6(2) . . ?
C43 C44 C45 116.4(2) . . ?
C43 C44 H44A 108.2 . . ?
C45 C44 H44A 108.2 . . ?
C43 C44 H44B 108.2 . . ?
C45 C44 H44B 108.2 . . ?
H44A C44 H44B 107.3 . . ?
C46 C45 C50 119.6(3) . . ?
C46 C45 C44 118.7(2) . . ?
C50 C45 C44 121.6(2) . . ?
C47 C46 C45 121.1(3) . . ?
C47 C46 H46 119.5 . . ?
C45 C46 H46 119.5 . . ?
C46 C47 C48 119.9(3) . . ?
C46 C47 H47 120.1 . . ?
C48 C47 H47 120.1 . . ?
C49 C48 C47 119.5(3) . . ?
C49 C48 H48 120.2 . . ?
C47 C48 H48 120.2 . . ?
C48 C49 C50 121.7(3) . . ?
C48 C49 H49 119.1 . . ?
C50 C49 H49 119.1 . . ?
C45 C50 C49 118.1(3) . . ?
C45 C50 B2 119.3(2) . . ?
C49 C50 B2 122.7(2) . . ?
F2 B3 F4 109.3(3) . . ?
F2 B3 F3 109.1(3) . . ?
F4 B3 F3 110.7(3) . . ?
F2 B3 F1 110.3(3) . . ?
F4 B3 F1 108.9(3) . . ?
F3 B3 F1 108.5(3) . . ?
F6 B4 F7' 127.5(6) . . ?
F6 B4 F7 113.5(4) . . ?
F7' B4 F7 49.6(7) . . ?
F6 B4 F8 112.2(4) . . ?
F7' B4 F8 54.4(7) . . ?
F7 B4 F8 103.9(4) . . ?
F6 B4 F5 111.1(3) . . ?
F7' B4 F5 121.4(6) . . ?
F7 B4 F5 109.4(3) . . ?
F8 B4 F5 106.2(3) . . ?
F6 B4 F6' 63.6(6) . . ?
F7' B4 F6' 99.4(9) . . ?
F7 B4 F6' 55.5(6) . . ?
F8 B4 F6' 145.8(6) . . ?
F5 B4 F6' 106.6(5) . . ?
F6 B4 F8' 58.3(6) . . ?
F7' B4 F8' 94.2(8) . . ?
F7 B4 F8' 130.9(6) . . ?
F8 B4 F8' 54.3(5) . . ?
F5 B4 F8' 118.6(6) . . ?
F6' B4 F8' 115.2(8) . . ?
Cl1 C51 Cl1 114.8(8) . 2_756 ?
Cl2 C51' Cl2 119(3) . 2_756 ?

loop_
_geom_bond_atom_site_label_1
_geom_bond_atom_site_label_2
_geom_bond_distance
_geom_bond_site_symmetry_2
_geom_bond_publ_flag
N1 C1 1.344(3) . ?
N1 C5 1.348(3) . ?
N1 B1 1.608(4) . ?
N2 C10 1.342(3) . ?
N2 C6 1.351(3) . ?
N2 B1 1.598(3) . ?
B1 C25 1.584(4) . ?
B1 C13 1.592(4) . ?
N3 C26 1.344(3) . ?
N3 C30 1.349(3) . ?
N3 B2 1.610(3) . ?
N4 C35 1.342(3) . ?
N4 C31 1.349(3) . ?
N4 B2 1.596(4) . ?
B2 C38 1.587(4) . ?
B2 C50 1.597(4) . ?
C1 C2 1.386(4) . ?
C1 H1 0.9500 . ?
C2 C3 1.393(4) . ?
C2 C11 1.504(4) . ?
C3 C4 1.382(4) . ?
C3 H3 0.9500 . ?
C4 C5 1.380(4) . ?
C4 H4 0.9500 . ?
C5 C6 1.461(4) . ?
C6 C7 1.387(4) . ?
C7 C8 1.375(4) . ?
C7 H7 0.9500 . ?
C8 C9 1.395(4) . ?
C8 H8 0.9500 . ?
C9 C10 1.385(4) . ?
C9 C12 1.500(4) . ?
C10 H10 0.9500 . ?
C11 H11A 0.9800 . ?
C11 H11B 0.9800 . ?
C11 H11C 0.9800 . ?
C12 H12A 0.9800 . ?
C12 H12B 0.9800 . ?
C12 H12C 0.9800 . ?
C13 C18 1.399(4) . ?
C13 C14 1.404(4) . ?
C14 C15 1.384(4) . ?
C14 H14 0.9500 . ?
C15 C16 1.376(6) . ?
C15 H15 0.9500 . ?
C16 C17 1.379(6) . ?
C16 H16 0.9500 . ?
C17 C18 1.404(4) . ?
C17 H17 0.9500 . ?
C18 C19 1.504(5) . ?
C19 C20 1.513(5) . ?
C19 H19A 0.9900 . ?
C19 H19B 0.9900 . ?
C20 C25 1.400(4) . ?
C20 C21 1.404(4) . ?
C21 C22 1.370(5) . ?
C21 H21 0.9500 . ?
C22 C23 1.383(5) . ?
C22 H22 0.9500 . ?
C23 C24 1.387(4) . ?
C23 H23 0.9500 . ?
C24 C25 1.405(4) . ?
C24 H24 0.9500 . ?
C26 C27 1.390(4) . ?
C26 H26 0.9500 . ?
C27 C28 1.394(4) . ?
C27 C36 1.502(4) . ?
C28 C29 1.384(4) . ?
C28 H28 0.9500 . ?
C29 C30 1.384(4) . ?
C29 H29 0.9500 . ?
C30 C31 1.463(4) . ?
C31 C32 1.384(4) . ?
C32 C33 1.381(4) . ?
C32 H32 0.9500 . ?
C33 C34 1.397(4) . ?
C33 H33 0.9500 . ?
C34 C35 1.389(4) . ?
C34 C37 1.505(4) . ?
C35 H35 0.9500 . ?
C36 H36A 0.9800 . ?
C36 H36B 0.9800 . ?
C36 H36C 0.9800 . ?
C37 H37A 0.9800 . ?
C37 H37B 0.9800 . ?
C37 H37C 0.9800 . ?
C38 C39 1.402(4) . ?
C38 C43 1.403(4) . ?
C39 C40 1.385(4) . ?
C39 H39 0.9500 . ?
C40 C41 1.389(4) . ?
C40 H40 0.9500 . ?
C41 C42 1.384(4) . ?
C41 H41 0.9500 . ?
C42 C43 1.402(4) . ?
C42 H42 0.9500 . ?
C43 C44 1.509(4) . ?
C44 C45 1.509(4) . ?
C44 H44A 0.9900 . ?
C44 H44B 0.9900 . ?
C45 C46 1.401(4) . ?
C45 C50 1.404(4) . ?
C46 C47 1.379(4) . ?
C46 H46 0.9500 . ?
C47 C48 1.388(5) . ?
C47 H47 0.9500 . ?
C48 C49 1.385(4) . ?
C48 H48 0.9500 . ?
C49 C50 1.404(4) . ?
C49 H49 0.9500 . ?
B3 F2 1.377(4) . ?
B3 F4 1.380(4) . ?
B3 F3 1.381(4) . ?
B3 F1 1.382(4) . ?
B4 F6 1.311(5) . ?
B4 F7' 1.332(18) . ?
B4 F7 1.353(5) . ?
B4 F8 1.366(5) . ?
B4 F5 1.381(4) . ?
B4 F6' 1.403(19) . ?
B4 F8' 1.462(15) . ?
Cl1 C51 1.744(17) . ?
Cl1 C51 1.755(13) 2_756 ?
Cl2 C51' 1.63(6) . ?
Cl2 C51' 1.78(6) 2_756 ?

loop_
_geom_torsion_atom_site_label_1
_geom_torsion_atom_site_label_2
_geom_torsion_atom_site_label_3
_geom_torsion_atom_site_label_4
_geom_torsion
_geom_torsion_site_symmetry_1
_geom_torsion_site_symmetry_2
_geom_torsion_site_symmetry_3
_geom_torsion_site_symmetry_4
_geom_torsion_publ_flag
C10 N2 B1 C25 65.2(3) . . . . ?
C6 N2 B1 C25 -115.8(2) . . . . ?
C10 N2 B1 C13 -65.0(3) . . . . ?
C6 N2 B1 C13 114.0(2) . . . . ?
C10 N2 B1 N1 -178.9(2) . . . . ?
C6 N2 B1 N1 0.1(3) . . . . ?
C1 N1 B1 C25 -65.5(3) . . . . ?
C5 N1 B1 C25 117.4(2) . . . . ?
C1 N1 B1 C13 63.3(3) . . . . ?
C5 N1 B1 C13 -113.8(2) . . . . ?
C1 N1 B1 N2 178.2(2) . . . . ?
C5 N1 B1 N2 1.1(3) . . . . ?
C35 N4 B2 C38 59.3(3) . . . . ?
C31 N4 B2 C38 -116.9(3) . . . . ?
C35 N4 B2 C50 -70.0(3) . . . . ?
C31 N4 B2 C50 113.8(3) . . . . ?
C35 N4 B2 N3 175.4(3) . . . . ?
C31 N4 B2 N3 -0.7(3) . . . . ?
C26 N3 B2 C38 -64.6(3) . . . . ?
C30 N3 B2 C38 116.5(2) . . . . ?
C26 N3 B2 N4 -179.7(2) . . . . ?
C30 N3 B2 N4 1.3(3) . . . . ?
C26 N3 B2 C50 64.1(3) . . . . ?
C30 N3 B2 C50 -114.9(2) . . . . ?
C5 N1 C1 C2 1.9(4) . . . . ?
B1 N1 C1 C2 -175.0(2) . . . . ?
N1 C1 C2 C3 -0.6(4) . . . . ?
N1 C1 C2 C11 178.3(3) . . . . ?
C1 C2 C3 C4 -1.1(4) . . . . ?
C11 C2 C3 C4 -179.9(3) . . . . ?
C2 C3 C4 C5 1.4(4) . . . . ?
C1 N1 C5 C4 -1.6(4) . . . . ?
B1 N1 C5 C4 175.6(2) . . . . ?
C1 N1 C5 C6 -179.1(2) . . . . ?
B1 N1 C5 C6 -1.9(3) . . . . ?
C3 C4 C5 N1 -0.1(4) . . . . ?
C3 C4 C5 C6 176.9(3) . . . . ?
C10 N2 C6 C7 -0.9(4) . . . . ?
B1 N2 C6 C7 -180.0(2) . . . . ?
C10 N2 C6 C5 177.9(2) . . . . ?
B1 N2 C6 C5 -1.2(3) . . . . ?
N1 C5 C6 N2 1.9(3) . . . . ?
C4 C5 C6 N2 -175.4(3) . . . . ?
N1 C5 C6 C7 -179.4(3) . . . . ?
C4 C5 C6 C7 3.3(5) . . . . ?
N2 C6 C7 C8 1.3(4) . . . . ?
C5 C6 C7 C8 -177.2(3) . . . . ?
C6 C7 C8 C9 -0.3(4) . . . . ?
C7 C8 C9 C10 -1.0(4) . . . . ?
C7 C8 C9 C12 178.9(3) . . . . ?
C6 N2 C10 C9 -0.5(4) . . . . ?
B1 N2 C10 C9 178.5(3) . . . . ?
C8 C9 C10 N2 1.4(4) . . . . ?
C12 C9 C10 N2 -178.5(3) . . . . ?
C25 B1 C13 C18 16.8(3) . . . . ?
N2 B1 C13 C18 145.8(2) . . . . ?
N1 B1 C13 C18 -110.6(3) . . . . ?
C25 B1 C13 C14 -167.4(2) . . . . ?
N2 B1 C13 C14 -38.3(3) . . . . ?
N1 B1 C13 C14 65.3(3) . . . . ?
C18 C13 C14 C15 2.0(4) . . . . ?
B1 C13 C14 C15 -173.9(3) . . . . ?
C13 C14 C15 C16 1.0(5) . . . . ?
C14 C15 C16 C17 -2.0(5) . . . . ?
C15 C16 C17 C18 -0.1(5) . . . . ?
C14 C13 C18 C17 -4.1(4) . . . . ?
B1 C13 C18 C17 171.9(3) . . . . ?
C14 C13 C18 C19 175.2(3) . . . . ?
B1 C13 C18 C19 -8.8(4) . . . . ?
C16 C17 C18 C13 3.2(5) . . . . ?
C16 C17 C18 C19 -176.1(3) . . . . ?
C13 C18 C19 C20 -4.0(4) . . . . ?
C17 C18 C19 C20 175.2(3) . . . . ?
C18 C19 C20 C25 8.4(4) . . . . ?
C18 C19 C20 C21 -171.4(3) . . . . ?
C25 C20 C21 C22 -0.3(5) . . . . ?
C19 C20 C21 C22 179.6(3) . . . . ?
C20 C21 C22 C23 0.8(5) . . . . ?
C21 C22 C23 C24 -0.7(5) . . . . ?
C22 C23 C24 C25 0.0(5) . . . . ?
C21 C20 C25 C24 -0.4(4) . . . . ?
C19 C20 C25 C24 179.7(3) . . . . ?
C21 C20 C25 B1 -179.6(3) . . . . ?
C19 C20 C25 B1 0.5(4) . . . . ?
C23 C24 C25 C20 0.5(4) . . . . ?
C23 C24 C25 B1 179.7(3) . . . . ?
C13 B1 C25 C20 -12.6(3) . . . . ?
N2 B1 C25 C20 -141.2(2) . . . . ?
N1 B1 C25 C20 113.9(3) . . . . ?
C13 B1 C25 C24 168.2(2) . . . . ?
N2 B1 C25 C24 39.5(3) . . . . ?
N1 B1 C25 C24 -65.3(3) . . . . ?
C30 N3 C26 C27 0.0(4) . . . . ?
B2 N3 C26 C27 -178.8(2) . . . . ?
N3 C26 C27 C28 -0.9(4) . . . . ?
N3 C26 C27 C36 179.7(3) . . . . ?
C26 C27 C28 C29 1.4(4) . . . . ?
C36 C27 C28 C29 -179.3(3) . . . . ?
C27 C28 C29 C30 -1.0(5) . . . . ?
C26 N3 C30 C29 0.5(4) . . . . ?
B2 N3 C30 C29 179.5(3) . . . . ?
C26 N3 C30 C31 179.5(2) . . . . ?
B2 N3 C30 C31 -1.5(3) . . . . ?
C28 C29 C30 N3 0.0(4) . . . . ?
C28 C29 C30 C31 -178.8(3) . . . . ?
C35 N4 C31 C32 1.9(4) . . . . ?
B2 N4 C31 C32 178.3(3) . . . . ?
C35 N4 C31 C30 -176.4(2) . . . . ?
B2 N4 C31 C30 0.0(3) . . . . ?
N3 C30 C31 N4 0.9(3) . . . . ?
C29 C30 C31 N4 179.9(3) . . . . ?
N3 C30 C31 C32 -177.2(3) . . . . ?
C29 C30 C31 C32 1.8(5) . . . . ?
N4 C31 C32 C33 -2.9(4) . . . . ?
C30 C31 C32 C33 175.0(3) . . . . ?
C31 C32 C33 C34 1.3(5) . . . . ?
C32 C33 C34 C35 1.2(5) . . . . ?
C32 C33 C34 C37 -178.3(3) . . . . ?
C31 N4 C35 C34 0.8(4) . . . . ?
B2 N4 C35 C34 -175.2(3) . . . . ?
C33 C34 C35 N4 -2.3(4) . . . . ?
C37 C34 C35 N4 177.2(3) . . . . ?
N4 B2 C38 C39 31.2(3) . . . . ?
C50 B2 C38 C39 159.8(2) . . . . ?
N3 B2 C38 C39 -73.2(3) . . . . ?
N4 B2 C38 C43 -149.5(2) . . . . ?
C50 B2 C38 C43 -20.9(3) . . . . ?
N3 B2 C38 C43 106.2(3) . . . . ?
C43 C38 C39 C40 -1.2(4) . . . . ?
B2 C38 C39 C40 178.1(3) . . . . ?
C38 C39 C40 C41 0.4(4) . . . . ?
C39 C40 C41 C42 0.1(4) . . . . ?
C40 C41 C42 C43 0.2(4) . . . . ?
C41 C42 C43 C38 -1.0(4) . . . . ?
C41 C42 C43 C44 -179.5(2) . . . . ?
C39 C38 C43 C42 1.5(4) . . . . ?
B2 C38 C43 C42 -177.9(2) . . . . ?
C39 C38 C43 C44 180.0(2) . . . . ?
B2 C38 C43 C44 0.6(4) . . . . ?
C42 C43 C44 C45 -158.8(2) . . . . ?
C38 C43 C44 C45 22.7(4) . . . . ?
C43 C44 C45 C46 157.3(2) . . . . ?
C43 C44 C45 C50 -25.1(4) . . . . ?
C50 C45 C46 C47 -2.4(4) . . . . ?
C44 C45 C46 C47 175.2(3) . . . . ?
C45 C46 C47 C48 -0.1(4) . . . . ?
C46 C47 C48 C49 2.6(4) . . . . ?
C47 C48 C49 C50 -2.5(4) . . . . ?
C46 C45 C50 C49 2.4(4) . . . . ?
C44 C45 C50 C49 -175.1(2) . . . . ?
C46 C45 C50 B2 -178.4(2) . . . . ?
C44 C45 C50 B2 4.1(4) . . . . ?
C48 C49 C50 C45 0.0(4) . . . . ?
C48 C49 C50 B2 -179.1(2) . . . . ?
C38 B2 C50 C45 18.5(3) . . . . ?
N4 B2 C50 C45 146.4(2) . . . . ?
N3 B2 C50 C45 -109.5(3) . . . . ?
C38 B2 C50 C49 -162.4(2) . . . . ?
N4 B2 C50 C49 -34.5(3) . . . . ?
N3 B2 C50 C49 69.6(3) . . . . ?
